data_4037227
loop_
_publ_author_name
'Abudu Rexit, Abulikemu'
'Luo, Shiwei'
'Mailikezati, Maihemuti'

_publ_section_title
;
 Chiral Phosphoric Acid-Catalyzed Enantioselective Reductive Amination of
 2-Pyridyl Ketones: Construction of Structurally Chiral Pyridine-Based
 Ligands.
;
_journal_issue 22
_journal_name_full 'The Journal of organic chemistry'
_journal_page_first 11384
_journal_page_last 11388
_journal_paper_doi 10.1021/acs.joc.6b01772
_journal_volume 81
_journal_year 2016
_chemical_absolute_configuration ad
_chemical_formula_sum 'C13 H12 Br Cl N2'
_chemical_formula_weight 311.61
_space_group_crystal_system orthorhombic
_space_group_IT_number 19
_space_group_name_Hall 'P 2ac 2ab'
_space_group_name_H-M_alt 'P 21 21 21'
_atom_sites_solution_hydrogens geom
_audit_creation_method SHELXL-2013
_cell_angle_alpha 90
_cell_angle_beta 90
_cell_angle_gamma 90
_cell_formula_units_Z 4
_cell_length_a 6.0753(2)
_cell_length_b 8.4967(4)
_cell_length_c 25.3797(12)
_cell_measurement_reflns_used 2347
_cell_measurement_temperature 291(2)
_cell_measurement_theta_max 28.9559
_cell_measurement_theta_min 3.2031
_cell_volume 1310.10(10)
_computing_cell_refinement 'CrysAlisPro (Agilent Technologies)'
_computing_data_collection 'CrysAlisPro (Agilent Technologies)'
_computing_data_reduction 'CrysAlisPro (Agilent Technologies)'
_computing_molecular_graphics 'Ortep-3 (L. J. Farrugia, 2001)'
_computing_publication_material SHELXL-2013
_computing_structure_refinement 'SHELXL-2013 (Sheldrick, 2013)'
_computing_structure_solution 'SHELXS-97 (Sheldrick, 1997)'
_diffrn_ambient_temperature 291(2)
_diffrn_detector_area_resol_mean 15.9149
_diffrn_measured_fraction_theta_full 0.998
_diffrn_measured_fraction_theta_max 0.998
_diffrn_measurement_device_type 'Gemini S Ultra, Oxford Diffraction'
_diffrn_measurement_method '\w scans'
_diffrn_radiation_monochromator graphite
_diffrn_radiation_source 'Enhance (Mo) X-ray Source'
_diffrn_radiation_type MoK\a
_diffrn_radiation_wavelength 0.71073
_diffrn_reflns_av_R_equivalents 0.0233
_diffrn_reflns_av_unetI/netI 0.0363
_diffrn_reflns_Laue_measured_fraction_full 0.998
_diffrn_reflns_Laue_measured_fraction_max 0.998
_diffrn_reflns_limit_h_max 7
_diffrn_reflns_limit_h_min -7
_diffrn_reflns_limit_k_max 10
_diffrn_reflns_limit_k_min -9
_diffrn_reflns_limit_l_max 31
_diffrn_reflns_limit_l_min -30
_diffrn_reflns_number 5891
_diffrn_reflns_point_group_measured_fraction_full 0.992
_diffrn_reflns_point_group_measured_fraction_max 0.991
_diffrn_reflns_theta_full 25.242
_diffrn_reflns_theta_max 26.365
_diffrn_reflns_theta_min 3.211
_exptl_absorpt_coefficient_mu 3.320
_exptl_absorpt_correction_T_max 0.4566
_exptl_absorpt_correction_T_min 0.3982
_exptl_absorpt_correction_type multi-scan
_exptl_absorpt_process_details
;
CrysAlisPro, Oxford Diffraction Ltd.,
Version 1.171.34.44 (release 25-10-2010 CrysAlis171 .NET)
(compiled Oct 25 2010,18:11:34)
Empirical absorption correction using spherical harmonics,
 implemented in SCALE3 ABSPACK scaling algorithm.
;
_exptl_crystal_density_diffrn 1.580
_exptl_crystal_description block
_exptl_crystal_F_000 624
_exptl_crystal_size_max 0.340
_exptl_crystal_size_mid 0.300
_exptl_crystal_size_min 0.280
_refine_diff_density_max 0.193
_refine_diff_density_min -0.301
_refine_diff_density_rms 0.044
_refine_ls_abs_structure_details
;
 Flack x determined using 641 quotients [(I+)-(I-)]/[(I+)+(I-)]
 (Parsons and Flack (2004), Acta Cryst. A60, s61).
;
_refine_ls_abs_structure_Flack -0.023(6)
_refine_ls_extinction_method none
_refine_ls_goodness_of_fit_ref 1.064
_refine_ls_hydrogen_treatment constr
_refine_ls_matrix_type full
_refine_ls_number_parameters 155
_refine_ls_number_reflns 2658
_refine_ls_number_restraints 0
_refine_ls_restrained_S_all 1.064
_refine_ls_R_factor_all 0.0617
_refine_ls_R_factor_gt 0.0375
_refine_ls_shift/su_max 0.000
_refine_ls_shift/su_mean 0.000
_refine_ls_structure_factor_coef Fsqd
_refine_ls_weighting_details 'w=1/[\s^2^(Fo^2^)+(0.0286P)^2^] where P=(Fo^2^+2Fc^2^)/3'
_refine_ls_weighting_scheme calc
_refine_ls_wR_factor_gt 0.0651
_refine_ls_wR_factor_ref 0.0738
_reflns_Friedel_coverage 0.678
_reflns_Friedel_fraction_full 0.984
_reflns_Friedel_fraction_max 0.980
_reflns_number_gt 1980
_reflns_number_total 2658
_reflns_threshold_expression 'I > 2\s(I)'
_cod_data_source_file jo6b01772_si_001.cif
_cod_data_source_block shelxl
_cod_database_code 4037227
_shelx_space_group_comment
;
The symmetry employed for this shelxl refinement is uniquely defined
by the following loop, which should always be used as a source of
symmetry information in preference to the above space-group names.
They are only intended as comments.
;
_shelx_estimated_absorpt_t_min 0.398
_shelx_estimated_absorpt_t_max 0.457
_shelxl_version_number 2013-4

loop_
_space_group_symop_operation_xyz
'x, y, z'
'-x+1/2, -y, z+1/2'
'x+1/2, -y+1/2, -z'
'-x, y+1/2, -z+1/2'

loop_
_atom_site_label
_atom_site_type_symbol
_atom_site_fract_x
_atom_site_fract_y
_atom_site_fract_z
_atom_site_U_iso_or_equiv
_atom_site_adp_type
_atom_site_occupancy
_atom_site_site_symmetry_order
_atom_site_calc_flag
_atom_site_refinement_flags_posn
_atom_site_refinement_flags_adp
Br1 Br 0.95880(9) 0.61143(7) 0.49160(2) 0.0918(2) Uani 1 1 d . .
Cl1 Cl 1.5576(2) 0.21593(18) 0.13129(5) 0.0895(5) Uani 1 1 d . .
N1 N 0.8837(5) 0.3812(4) 0.41865(13) 0.0495(8) Uani 1 1 d . .
N2 N 1.0602(5) 0.2840(4) 0.32954(14) 0.0592(9) Uani 1 1 d . .
H2 H 1.0983 0.3624 0.3489 0.071 Uiso 1 1 calc R U
C5 C 0.7670(6) 0.2724(5) 0.39259(16) 0.0487(10) Uani 1 1 d . .
C6 C 0.8838(6) 0.1853(5) 0.34877(17) 0.0523(11) Uani 1 1 d . .
H6 H 0.7790 0.1680 0.3200 0.063 Uiso 1 1 calc R U
C13 C 1.3642(6) 0.3477(5) 0.27424(16) 0.0530(11) Uani 1 1 d . .
H13 H 1.4155 0.4150 0.3004 0.064 Uiso 1 1 calc R U
C9 C 1.1016(7) 0.1630(5) 0.24298(17) 0.0525(11) Uani 1 1 d . .
H9 H 0.9744 0.1037 0.2477 0.063 Uiso 1 1 calc R U
C1 C 0.7850(7) 0.4578(6) 0.45695(17) 0.0556(11) Uani 1 1 d . .
C8 C 1.1728(6) 0.2637(5) 0.28290(16) 0.0457(10) Uani 1 1 d . .
C11 C 1.4070(7) 0.2357(5) 0.18949(16) 0.0554(11) Uani 1 1 d . .
C12 C 1.4812(7) 0.3347(5) 0.22795(15) 0.0570(11) Uani 1 1 d . .
H12 H 1.6094 0.3927 0.2229 0.068 Uiso 1 1 calc R U
C7 C 0.9658(9) 0.0264(5) 0.36777(19) 0.0766(14) Uani 1 1 d . .
H7A H 1.0331 -0.0289 0.3390 0.115 Uiso 1 1 calc R U
H7B H 0.8441 -0.0339 0.3810 0.115 Uiso 1 1 calc R U
H7C H 1.0720 0.0415 0.3953 0.115 Uiso 1 1 calc R U
C4 C 0.5515(7) 0.2390(6) 0.40595(18) 0.0611(12) Uani 1 1 d . .
H4 H 0.4733 0.1617 0.3880 0.073 Uiso 1 1 calc R U
C10 C 1.2190(7) 0.1507(6) 0.19645(17) 0.0585(12) Uani 1 1 d . .
H10 H 1.1694 0.0843 0.1698 0.070 Uiso 1 1 calc R U
C3 C 0.4552(8) 0.3219(6) 0.44609(19) 0.0693(13) Uani 1 1 d . .
H3 H 0.3101 0.3007 0.4554 0.083 Uiso 1 1 calc R U
C2 C 0.5694(7) 0.4351(6) 0.47248(18) 0.0619(13) Uani 1 1 d . .
H2A H 0.5059 0.4938 0.4994 0.074 Uiso 1 1 calc R U

loop_
_atom_site_aniso_label
_atom_site_aniso_U_11
_atom_site_aniso_U_22
_atom_site_aniso_U_33
_atom_site_aniso_U_23
_atom_site_aniso_U_13
_atom_site_aniso_U_12
Br1 0.0878(4) 0.0837(4) 0.1038(4) -0.0457(3) -0.0032(3) 0.0047(3)
Cl1 0.1151(11) 0.0975(11) 0.0559(7) -0.0073(7) 0.0235(7) -0.0186(10)
N1 0.0432(17) 0.052(2) 0.053(2) -0.007(2) -0.0002(15) 0.0030(18)
N2 0.058(2) 0.054(2) 0.066(2) -0.0188(19) 0.0139(19) -0.0122(19)
C5 0.044(2) 0.051(3) 0.051(3) 0.008(2) -0.005(2) 0.003(2)
C6 0.045(2) 0.056(3) 0.056(3) -0.009(2) -0.0034(19) -0.006(2)
C13 0.056(2) 0.049(3) 0.055(3) -0.007(2) -0.003(2) -0.006(2)
C9 0.056(2) 0.045(3) 0.057(3) -0.011(2) -0.004(2) -0.007(2)
C1 0.055(3) 0.057(3) 0.054(3) 0.001(2) -0.002(2) 0.014(2)
C8 0.045(2) 0.042(3) 0.051(3) -0.005(2) -0.0019(19) 0.0024(19)
C11 0.071(3) 0.053(3) 0.042(2) 0.001(2) 0.003(2) 0.000(2)
C12 0.059(2) 0.057(3) 0.055(3) 0.003(2) 0.006(2) -0.013(2)
C7 0.095(4) 0.050(3) 0.085(3) -0.003(3) 0.012(3) 0.003(3)
C4 0.046(2) 0.070(3) 0.067(3) 0.001(3) 0.001(2) -0.009(2)
C10 0.075(3) 0.049(3) 0.052(3) -0.009(2) -0.006(2) -0.002(2)
C3 0.045(2) 0.087(4) 0.076(3) 0.020(3) 0.007(3) 0.001(3)
C2 0.056(3) 0.074(3) 0.056(3) 0.009(3) 0.011(2) 0.017(3)

loop_
_atom_type_symbol
_atom_type_description
_atom_type_scat_dispersion_real
_atom_type_scat_dispersion_imag
_atom_type_scat_source
C C 0.0033 0.0016 'International Tables Vol C Tables 4.2.6.8 and 6.1.1.4'
H H 0.0000 0.0000 'International Tables Vol C Tables 4.2.6.8 and 6.1.1.4'
N N 0.0061 0.0033 'International Tables Vol C Tables 4.2.6.8 and 6.1.1.4'
Br Br -0.2901 2.4595 'International Tables Vol C Tables 4.2.6.8 and 6.1.1.4'
Cl Cl 0.1484 0.1585 'International Tables Vol C Tables 4.2.6.8 and 6.1.1.4'

loop_
_geom_angle_atom_site_label_1
_geom_angle_atom_site_label_2
_geom_angle_atom_site_label_3
_geom_angle
C1 N1 C5 117.7(3)
C8 N2 C6 125.8(4)
C8 N2 H2 117.1
C6 N2 H2 117.1
N1 C5 C4 121.4(4)
N1 C5 C6 116.9(4)
C4 C5 C6 121.6(4)
N2 C6 C5 108.2(3)
N2 C6 C7 112.3(4)
C5 C6 C7 110.8(4)
N2 C6 H6 108.5
C5 C6 H6 108.5
C7 C6 H6 108.5
C12 C13 C8 121.9(4)
C12 C13 H13 119.0
C8 C13 H13 119.0
C10 C9 C8 120.4(4)
C10 C9 H9 119.8
C8 C9 H9 119.8
N1 C1 C2 125.1(4)
N1 C1 Br1 115.5(3)
C2 C1 Br1 119.5(4)
N2 C8 C13 119.3(4)
N2 C8 C9 123.1(4)
C13 C8 C9 117.5(4)
C10 C11 C12 120.7(4)
C10 C11 Cl1 119.9(3)
C12 C11 Cl1 119.4(3)
C11 C12 C13 119.2(4)
C11 C12 H12 120.4
C13 C12 H12 120.4
C6 C7 H7A 109.5
C6 C7 H7B 109.5
H7A C7 H7B 109.5
C6 C7 H7C 109.5
H7A C7 H7C 109.5
H7B C7 H7C 109.5
C3 C4 C5 118.8(4)
C3 C4 H4 120.6
C5 C4 H4 120.6
C11 C10 C9 120.2(4)
C11 C10 H10 119.9
C9 C10 H10 119.9
C2 C3 C4 120.7(4)
C2 C3 H3 119.6
C4 C3 H3 119.6
C3 C2 C1 116.2(4)
C3 C2 H2A 121.9
C1 C2 H2A 121.9

loop_
_geom_bond_atom_site_label_1
_geom_bond_atom_site_label_2
_geom_bond_distance
Br1 C1 1.895(5)
Cl1 C11 1.746(4)
N1 C1 1.315(5)
N1 C5 1.340(5)
N2 C8 1.378(5)
N2 C6 1.446(5)
N2 H2 0.8600
C5 C4 1.382(5)
C5 C6 1.512(6)
C6 C7 1.518(6)
C6 H6 0.9800
C13 C12 1.378(5)
C13 C8 1.382(5)
C13 H13 0.9300
C9 C10 1.383(5)
C9 C8 1.395(5)
C9 H9 0.9300
C1 C2 1.381(6)
C11 C10 1.363(6)
C11 C12 1.365(5)
C12 H12 0.9300
C7 H7A 0.9600
C7 H7B 0.9600
C7 H7C 0.9600
C4 C3 1.370(6)
C4 H4 0.9300
C10 H10 0.9300
C3 C2 1.362(6)
C3 H3 0.9300
C2 H2A 0.9300

loop_
_geom_torsion_atom_site_label_1
_geom_torsion_atom_site_label_2
_geom_torsion_atom_site_label_3
_geom_torsion_atom_site_label_4
_geom_torsion
C1 N1 C5 C4 -1.2(6)
C1 N1 C5 C6 -179.8(4)
C8 N2 C6 C5 -164.7(4)
C8 N2 C6 C7 72.6(5)
N1 C5 C6 N2 -25.1(5)
C4 C5 C6 N2 156.3(4)
N1 C5 C6 C7 98.5(4)
C4 C5 C6 C7 -80.2(5)
C5 N1 C1 C2 -0.2(6)
C5 N1 C1 Br1 -179.4(3)
C6 N2 C8 C13 -167.6(4)
C6 N2 C8 C9 13.3(6)
C12 C13 C8 N2 -178.6(4)
C12 C13 C8 C9 0.5(6)
C10 C9 C8 N2 178.3(4)
C10 C9 C8 C13 -0.8(6)
C10 C11 C12 C13 0.2(7)
Cl1 C11 C12 C13 -178.8(4)
C8 C13 C12 C11 -0.2(7)
N1 C5 C4 C3 1.3(6)
C6 C5 C4 C3 179.9(4)
C12 C11 C10 C9 -0.5(7)
Cl1 C11 C10 C9 178.5(3)
C8 C9 C10 C11 0.8(7)
C5 C4 C3 C2 -0.1(7)
C4 C3 C2 C1 -1.1(7)
N1 C1 C2 C3 1.3(7)
Br1 C1 C2 C3 -179.5(3)
